data_7117373
loop_
_publ_author_name
'Ricardo F. Mendes'
'Patricia Silva'
'Margarida M. Antunes'
'Anabela A. Valente'
'Filipe A. Almeida Paz'

_publ_section_title
;
 Sustainable synthesis of a catalytic active one-dimensional
 lanthanide-organic coordination polymer
;
_journal_name_full Chem.Commun.
_journal_page_first 10807
_journal_paper_doi 10.1039/C5cc01888A
_journal_volume 51
_journal_year 2015
_chemical_formula_moiety '2(C6 H18 La2 O22 P6), 9(H2 O)'
_chemical_formula_sum 'C12 H78 La4 N4 O53 P12'
_chemical_formula_weight 2054.06
_space_group_crystal_system monoclinic
_space_group_IT_number 14
_space_group_name_Hall '-P 2ybc'
_space_group_name_H-M_alt 'P 1 21/c 1'
_symmetry_space_group_name_Hall '-P 2ybc'
_symmetry_space_group_name_H-M 'P 1 21/c 1'
_atom_sites_solution_hydrogens geom
_audit_creation_date '19 december 2014'
_audit_creation_method 'SHELXL-2014/6, manual editing plus enCIFer'
_audit_update_record
;
2014-12-19 deposited with the CCDC.
2015-04-17 downloaded from the CCDC.
;
_cell_angle_alpha 90
_cell_angle_beta 115.140(12)
_cell_angle_gamma 90
_cell_formula_units_Z 2
_cell_length_a 14.274(4)
_cell_length_b 18.624(5)
_cell_length_c 12.530(4)
_cell_measurement_reflns_used 7502
_cell_measurement_temperature 180(2)
_cell_measurement_theta_max 27.43
_cell_measurement_theta_min 2.84
_cell_volume 3015.4(15)
_computing_cell_refinement 'SAINT V8.27B (Bruker AXS Inc., 2012)'
_computing_data_collection 'APEX2 2012.4 (Bruker AXS Inc., 2012)'
_computing_data_reduction 'SAINT V8.27B (Bruker AXS Inc., 2012)'
_computing_molecular_graphics 'DIAMOND (Brandenburg, 2009)'
_computing_publication_material 'SHELXTL (Sheldrick, 2014)'
_computing_structure_refinement 'SHELXL-2014/6 (Sheldrick, 2014)'
_computing_structure_solution 'SHELXS (Sheldrick, 2014)'
_diffrn_ambient_temperature 180(2)
_diffrn_measured_fraction_theta_full 0.996
_diffrn_measured_fraction_theta_max 0.996
_diffrn_measurement_device_type 'Bruker D8 QUEST '
_diffrn_measurement_method '\w / \f scans'
_diffrn_radiation_monochromator 'Multi-layer X-ray mirror'
_diffrn_radiation_source 'Sealed tube'
_diffrn_radiation_type MoK\a
_diffrn_radiation_wavelength 0.71073
_diffrn_reflns_av_R_equivalents 0.2947
_diffrn_reflns_av_unetI/netI 0.1986
_diffrn_reflns_laue_measured_fraction_full 0.996
_diffrn_reflns_laue_measured_fraction_max 0.996
_diffrn_reflns_limit_h_max 17
_diffrn_reflns_limit_h_min -17
_diffrn_reflns_limit_k_max 22
_diffrn_reflns_limit_k_min -22
_diffrn_reflns_limit_l_max 15
_diffrn_reflns_limit_l_min -15
_diffrn_reflns_number 42667
_diffrn_reflns_point_group_measured_fraction_full 0.996
_diffrn_reflns_point_group_measured_fraction_max 0.996
_diffrn_reflns_theta_full 25.242
_diffrn_reflns_theta_max 25.349
_diffrn_reflns_theta_min 3.592
_diffrn_standards_interval_count 0
_diffrn_standards_interval_time 0
_diffrn_standards_number 0
_exptl_absorpt_coefficient_mu 3.217
_exptl_absorpt_correction_type multi-scan
_exptl_absorpt_process_details
; 
 SADABS V2012/1 (Bruker AXS Inc.) 
;
_exptl_crystal_colour Colourless
_exptl_crystal_density_diffrn 2.262
_exptl_crystal_description Block
_exptl_crystal_F_000 2020
_exptl_crystal_size_max 0.080
_exptl_crystal_size_mid 0.060
_exptl_crystal_size_min 0.010
_exptl_transmission_factor_max 0.7456
_exptl_transmission_factor_min 0.4192
_refine_diff_density_max 1.318
_refine_diff_density_min -1.071
_refine_diff_density_rms 0.246
_refine_ls_extinction_coef .
_refine_ls_extinction_method none
_refine_ls_goodness_of_fit_ref 1.004
_refine_ls_hydrogen_treatment constr
_refine_ls_matrix_type full
_refine_ls_number_parameters 371
_refine_ls_number_reflns 5510
_refine_ls_number_restraints 36
_refine_ls_restrained_S_all 1.001
_refine_ls_R_factor_all 0.1757
_refine_ls_R_factor_gt 0.0754
_refine_ls_shift/su_max 0.000
_refine_ls_shift/su_mean 0.000
_refine_ls_structure_factor_coef Fsqd
_refine_ls_weighting_details 'w=1/[\s^2^(Fo^2^)+(0.0381P)^2^+21.7999P] where P=(Fo^2^+2Fc^2^)/3'
_refine_ls_weighting_scheme calc
_refine_ls_wR_factor_gt 0.1177
_refine_ls_wR_factor_ref 0.1464
_reflns_Friedel_coverage 0.000
_reflns_friedel_fraction_full .
_reflns_friedel_fraction_max .
_reflns_number_gt 2925
_reflns_number_total 5510
_reflns_threshold_expression 'I > 2\s(I)'
_cod_data_source_file c5cc01888a21.cif
_cod_data_source_block 1op
_cod_original_cell_volume 3015.3(16)
_cod_database_code 7117373
_shelx_space_group_comment
;
The symmetry employed for this shelxl refinement is uniquely defined
by the following loop, which should always be used as a source of
symmetry information in preference to the above space-group names.
They are only intended as comments.
;
_shelx_estimated_absorpt_t_min 0.783
_shelx_estimated_absorpt_t_max 0.969
_shelxl_version_number 2014/6

loop_
_space_group_symop_operation_xyz
'x, y, z'
'-x, y+1/2, -z+1/2'
'-x, -y, -z'
'x, -y-1/2, z-1/2'

loop_
_atom_site_label
_atom_site_type_symbol
_atom_site_fract_x
_atom_site_fract_y
_atom_site_fract_z
_atom_site_U_iso_or_equiv
_atom_site_adp_type
_atom_site_occupancy
_atom_site_site_symmetry_order
_atom_site_calc_flag
_atom_site_refinement_flags_posn
_atom_site_refinement_flags_adp
_atom_site_refinement_flags_occupancy
_atom_site_disorder_assembly
_atom_site_disorder_group
La1 La 0.38277(6) 0.57044(5) 0.49526(7) 0.0197(2) Uani 1 1 d . . . . .
O1W O 0.2443(7) 0.6483(6) 0.3169(9) 0.038(3) Uani 1 1 d . . . . .
O2W O 0.4261(8) 0.7122(5) 0.5180(9) 0.033(3) Uani 1 1 d . . . . .
La2 La 0.07485(6) 0.47916(5) 0.38855(7) 0.0221(2) Uani 1 1 d . . . . .
O3W O 0.0743(7) 0.5690(7) 0.2209(8) 0.045(3) Uani 1 1 d . . . . .
O4W O -0.0336(7) 0.4296(7) 0.1775(8) 0.048(3) Uani 1 1 d . . . . .
P1 P 0.4750(3) 0.6312(2) 0.8201(3) 0.0246(10) Uani 1 1 d . . . . .
P2 P 0.1587(3) 0.6065(2) 0.5866(3) 0.0228(9) Uani 1 1 d . . . . .
P3 P 0.1761(3) 0.4181(2) 0.7100(3) 0.0233(9) Uani 1 1 d . . . . .
P4 P 0.4729(3) 0.4052(2) 0.6887(3) 0.0226(9) Uani 1 1 d . . . . .
P5 P 0.3209(3) 0.4150(2) 0.3551(3) 0.0237(10) Uani 1 1 d . . . . .
P6 P 0.0985(3) 0.2730(2) 0.4128(4) 0.0323(11) Uani 1 1 d . . . . .
O1 O 0.4313(7) 0.6216(5) 0.6873(8) 0.028(2) Uani 1 1 d . . . . .
O2 O 0.4481(7) 0.7020(5) 0.8587(8) 0.029(2) Uani 1 1 d . . . . .
O3 O 0.5942(7) 0.6173(7) 0.8841(9) 0.042(3) Uani 1 1 d . . . . .
H3 H 0.6161 0.6046 0.8345 0.063 Uiso 1 1 calc R U . . .
O4 O 0.2148(6) 0.5775(5) 0.5174(8) 0.022(2) Uani 1 1 d . . . . .
O5 O 0.0595(7) 0.5633(5) 0.5506(8) 0.026(2) Uani 1 1 d . . . . .
O6 O 0.1415(7) 0.6875(5) 0.5770(8) 0.028(2) Uani 1 1 d . . . . .
O7 O 0.1855(6) 0.4274(5) 0.5945(7) 0.023(2) Uani 1 1 d . . . . .
O8 O 0.0811(7) 0.4443(5) 0.7143(8) 0.026(2) Uani 1 1 d . . . . .
O9 O 0.2001(7) 0.3385(5) 0.7528(9) 0.028(2) Uani 1 1 d . . . . .
H9 H 0.1652 0.3271 0.7899 0.042 Uiso 1 1 calc R U . . .
O10 O 0.4018(6) 0.4688(5) 0.6375(7) 0.022(2) Uani 1 1 d . . . . .
O11 O 0.5592(7) 0.3954(5) 0.6539(8) 0.027(2) Uani 1 1 d . . . . .
O12 O 0.5139(7) 0.4046(6) 0.8275(7) 0.027(2) Uani 1 1 d . . . . .
H12 H 0.5789 0.4044 0.8588 0.040 Uiso 1 1 calc R U . . .
O13 O 0.2447(7) 0.4657(5) 0.3733(7) 0.025(2) Uani 1 1 d . . . . .
O14 O 0.4265(6) 0.4491(5) 0.4171(8) 0.022(2) Uani 1 1 d . . . . .
O15 O 0.2935(7) 0.3947(5) 0.2277(8) 0.032(3) Uani 1 1 d . . . . .
O16 O 0.0896(7) 0.3486(6) 0.3715(8) 0.035(3) Uani 1 1 d . . . . .
O17 O 0.0340(8) 0.2581(6) 0.4843(10) 0.044(3) Uani 1 1 d . . . . .
H17 H 0.0731 0.2420 0.5511 0.066 Uiso 1 1 calc R U . . .
O18 O 0.0736(8) 0.2142(6) 0.3183(9) 0.047(3) Uani 1 1 d . . . . .
N1 N 0.3164(8) 0.5332(6) 0.7810(9) 0.024(3) Uani 1 1 d . . . . .
H1 H 0.3267 0.5201 0.7094 0.028 Uiso 1 1 calc R U . . .
N2 N 0.2991(8) 0.3265(6) 0.5331(9) 0.024(3) Uani 1 1 d . . . . .
H2 H 0.2589 0.3706 0.5322 0.029 Uiso 1 1 calc R U . . .
C1 C 0.4216(10) 0.5587(8) 0.8749(11) 0.022(3) Uani 1 1 d . U . . .
H1A H 0.4706 0.5179 0.8991 0.026 Uiso 1 1 calc R U . . .
H1B H 0.4132 0.5755 0.9453 0.026 Uiso 1 1 calc R U . . .
C2 C 0.2400(10) 0.5921(7) 0.7468(11) 0.018(3) Uani 1 1 d . U . . .
H2A H 0.2776 0.6373 0.7798 0.022 Uiso 1 1 calc R U . . .
H2B H 0.1930 0.5834 0.7852 0.022 Uiso 1 1 calc R U . . .
C3 C 0.2855(11) 0.4663(8) 0.8234(12) 0.031(4) Uani 1 1 d . U . . .
H3A H 0.2671 0.4789 0.8889 0.037 Uiso 1 1 calc R U . . .
H3B H 0.3459 0.4337 0.8553 0.037 Uiso 1 1 calc R U . . .
C4 C 0.3931(10) 0.3242(8) 0.6499(12) 0.030(4) Uani 1 1 d . U . . .
H4A H 0.4368 0.2832 0.6491 0.036 Uiso 1 1 calc R U . . .
H4B H 0.3697 0.3150 0.7126 0.036 Uiso 1 1 calc R U . . .
C5 C 0.3205(11) 0.3286(8) 0.4268(12) 0.027(4) Uani 1 1 d . U . . .
H5A H 0.2688 0.2974 0.3665 0.032 Uiso 1 1 calc R U . . .
H5B H 0.3890 0.3061 0.4485 0.032 Uiso 1 1 calc R U . . .
C6 C 0.2307(11) 0.2620(8) 0.5235(13) 0.033(4) Uani 1 1 d . U . . .
H6A H 0.2298 0.2535 0.6010 0.040 Uiso 1 1 calc R U . . .
H6B H 0.2611 0.2190 0.5038 0.040 Uiso 1 1 calc R U . . .
O5W O 0.2884(7) 0.5941(6) 0.0433(8) 0.038(3) Uiso 1 1 d . . . . .
O6W O 0.6912(8) 0.2755(6) 0.8364(9) 0.042(3) Uiso 1 1 d . . . . .
O7W O 0.8718(9) 0.2537(7) 0.6371(10) 0.060(4) Uiso 1 1 d . . . . .
O8W O 0.1502(15) 0.4967(11) 0.0569(16) 0.055(6) Uiso 0.667 1 d . . P . .
O9W O 0.113(2) 0.5253(19) 0.039(3) 0.031(8) Uiso 0.333 1 d . . P . .
O10W O 0.0900(15) 0.3755(12) 0.0818(18) 0.042(6) Uiso 0.5 1 d . . P . .

loop_
_atom_site_aniso_label
_atom_site_aniso_U_11
_atom_site_aniso_U_22
_atom_site_aniso_U_33
_atom_site_aniso_U_23
_atom_site_aniso_U_13
_atom_site_aniso_U_12
La1 0.0169(4) 0.0234(5) 0.0203(4) 0.0006(4) 0.0092(3) 0.0012(4)
O1W 0.023(6) 0.044(8) 0.043(6) 0.019(6) 0.009(5) 0.007(5)
O2W 0.047(6) 0.016(6) 0.042(6) 0.000(5) 0.024(5) 0.004(5)
La2 0.0171(4) 0.0275(6) 0.0228(5) 0.0008(5) 0.0096(4) -0.0005(4)
O3W 0.025(6) 0.079(9) 0.025(6) 0.030(6) 0.004(5) 0.014(6)
O4W 0.032(6) 0.070(9) 0.031(6) -0.010(6) 0.004(5) 0.012(6)
P1 0.021(2) 0.031(3) 0.024(2) -0.0023(19) 0.0115(17) -0.0045(18)
P2 0.019(2) 0.026(3) 0.024(2) 0.002(2) 0.0101(17) 0.0008(18)
P3 0.021(2) 0.021(3) 0.028(2) 0.0020(19) 0.0107(17) 0.0006(18)
P4 0.023(2) 0.025(2) 0.021(2) 0.0006(19) 0.0095(17) 0.0015(18)
P5 0.0153(19) 0.032(3) 0.026(2) -0.004(2) 0.0105(16) -0.0005(18)
P6 0.028(2) 0.028(3) 0.045(3) -0.006(2) 0.019(2) 0.0022(19)
O1 0.038(6) 0.031(7) 0.018(5) 0.011(5) 0.014(5) 0.004(5)
O2 0.041(6) 0.017(6) 0.034(6) -0.012(5) 0.019(5) -0.010(5)
O3 0.025(6) 0.062(8) 0.037(6) -0.013(6) 0.011(5) -0.010(6)
O4 0.020(5) 0.014(6) 0.036(6) 0.011(5) 0.016(4) 0.005(4)
O5 0.035(6) 0.023(6) 0.033(6) -0.004(5) 0.027(5) 0.003(5)
O6 0.026(6) 0.019(6) 0.034(6) 0.007(5) 0.008(5) 0.013(5)
O7 0.017(5) 0.029(6) 0.021(5) 0.014(5) 0.008(4) 0.006(5)
O8 0.021(5) 0.032(7) 0.025(5) 0.011(5) 0.011(4) 0.009(5)
O9 0.028(6) 0.021(6) 0.041(7) 0.001(5) 0.021(5) -0.002(5)
O10 0.013(5) 0.033(6) 0.016(5) 0.000(5) 0.004(4) 0.006(5)
O11 0.029(5) 0.030(6) 0.034(6) -0.001(5) 0.025(5) 0.003(5)
O12 0.031(6) 0.036(7) 0.012(5) 0.002(5) 0.008(4) 0.005(5)
O13 0.031(6) 0.031(7) 0.013(5) -0.005(5) 0.010(4) -0.007(5)
O14 0.016(5) 0.017(6) 0.032(6) 0.000(4) 0.008(4) 0.006(4)
O15 0.037(6) 0.038(7) 0.024(6) -0.011(5) 0.017(5) -0.005(5)
O16 0.032(6) 0.045(8) 0.031(6) 0.001(6) 0.017(5) 0.001(5)
O17 0.043(7) 0.031(7) 0.074(9) 0.021(7) 0.040(7) 0.017(6)
O18 0.040(7) 0.046(8) 0.044(7) -0.020(6) 0.007(5) 0.009(6)
N1 0.023(6) 0.025(8) 0.021(6) -0.018(6) 0.009(5) -0.008(6)
N2 0.025(7) 0.016(7) 0.029(7) -0.004(6) 0.009(6) -0.005(6)
C1 0.020(7) 0.029(9) 0.018(7) 0.005(7) 0.009(6) 0.008(6)
C2 0.024(7) 0.015(8) 0.025(7) -0.005(6) 0.018(6) 0.004(6)
C3 0.040(8) 0.024(9) 0.033(8) 0.001(7) 0.020(7) 0.004(7)
C4 0.030(8) 0.023(9) 0.038(9) 0.015(7) 0.015(7) 0.011(7)
C5 0.023(7) 0.027(9) 0.041(9) -0.004(7) 0.024(7) -0.001(7)
C6 0.029(8) 0.029(9) 0.041(9) -0.001(8) 0.014(7) -0.009(7)

loop_
_atom_type_symbol
_atom_type_description
_atom_type_scat_dispersion_real
_atom_type_scat_dispersion_imag
_atom_type_scat_source
C C 0.0033 0.0016 'International Tables Vol C Tables 4.2.6.8 and 6.1.1.4'
N N 0.0061 0.0033 'International Tables Vol C Tables 4.2.6.8 and 6.1.1.4'
O O 0.0106 0.0060 'International Tables Vol C Tables 4.2.6.8 and 6.1.1.4'
P P 0.1023 0.0942 'International Tables Vol C Tables 4.2.6.8 and 6.1.1.4'
La La -0.2871 2.4523 'International Tables Vol C Tables 4.2.6.8 and 6.1.1.4'
H H 0.0000 0.0000 'International Tables Vol C Tables 4.2.6.8 and 6.1.1.4'

loop_
_geom_angle_atom_site_label_1
_geom_angle_atom_site_label_2
_geom_angle_atom_site_label_3
_geom_angle
_geom_angle_site_symmetry_1
_geom_angle_site_symmetry_3
O1 La1 O11 128.3(3) . 3_666
O1 La1 O14 79.6(3) . 3_666
O11 La1 O14 73.2(3) 3_666 3_666
O1 La1 O4 75.7(3) . .
O11 La1 O4 136.0(3) 3_666 .
O14 La1 O4 150.2(3) 3_666 .
O1 La1 O10 72.1(3) . .
O11 La1 O10 140.1(3) 3_666 .
O14 La1 O10 79.1(3) 3_666 .
O4 La1 O10 77.6(3) . .
O1 La1 O14 134.3(3) . .
O11 La1 O14 74.2(3) 3_666 .
O14 La1 O14 69.7(3) 3_666 .
O4 La1 O14 118.0(3) . .
O10 La1 O14 69.5(3) . .
O1 La1 O1W 114.6(3) . .
O11 La1 O1W 65.8(3) 3_666 .
O14 La1 O1W 136.3(3) 3_666 .
O4 La1 O1W 70.6(3) . .
O10 La1 O1W 143.9(3) . .
O14 La1 O1W 111.0(3) . .
O1 La1 O2W 63.2(3) . .
O11 La1 O2W 71.8(3) 3_666 .
O14 La1 O2W 86.4(3) 3_666 .
O4 La1 O2W 97.1(3) . .
O10 La1 O2W 134.8(3) . .
O14 La1 O2W 142.8(3) . .
O1W La1 O2W 67.4(3) . .
O1 La1 O13 132.6(3) . .
O11 La1 O13 99.0(3) 3_666 .
O14 La1 O13 122.4(3) 3_666 .
O4 La1 O13 66.8(3) . .
O10 La1 O13 72.3(3) . .
O14 La1 O13 53.8(3) . .
O1W La1 O13 79.6(3) . .
O2W La1 O13 146.7(3) . .
O1 La1 P5 141.1(2) . .
O11 La1 P5 85.5(2) 3_666 .
O14 La1 P5 95.8(2) 3_666 .
O4 La1 P5 93.0(2) . .
O10 La1 P5 69.2(2) . .
O14 La1 P5 26.54(19) . .
O1W La1 P5 95.4(2) . .
O2W La1 P5 155.6(2) . .
O13 La1 P5 27.3(2) . .
O1 La1 La1 109.4(2) . 3_666
O11 La1 La1 70.0(2) 3_666 3_666
O14 La1 La1 36.0(2) 3_666 3_666
O4 La1 La1 143.8(2) . 3_666
O10 La1 La1 70.66(19) . 3_666
O14 La1 La1 33.68(18) . 3_666
O1W La1 La1 130.7(2) . 3_666
O2W La1 La1 117.6(2) . 3_666
O13 La1 La1 86.9(2) . 3_666
P5 La1 La1 59.96(6) . 3_666
O16 La2 O5 79.4(3) . 3_566
O16 La2 O8 127.7(3) . 3_566
O5 La2 O8 72.7(3) 3_566 3_566
O16 La2 O13 77.0(3) . .
O5 La2 O13 152.4(3) 3_566 .
O8 La2 O13 133.9(3) 3_566 .
O16 La2 O7 71.2(3) . .
O5 La2 O7 78.3(3) 3_566 .
O8 La2 O7 140.0(3) 3_566 .
O13 La2 O7 80.7(3) . .
O16 La2 O4W 66.2(3) . .
O5 La2 O4W 89.7(3) 3_566 .
O8 La2 O4W 70.2(3) 3_566 .
O13 La2 O4W 93.7(3) . .
O7 La2 O4W 137.2(3) . .
O16 La2 O5 133.7(3) . .
O5 La2 O5 68.0(4) 3_566 .
O8 La2 O5 73.2(3) 3_566 .
O13 La2 O5 120.8(3) . .
O7 La2 O5 70.6(3) . .
O4W La2 O5 141.5(3) . .
O16 La2 O3W 121.4(3) . .
O5 La2 O3W 134.1(3) 3_566 .
O8 La2 O3W 62.2(3) 3_566 .
O13 La2 O3W 71.7(3) . .
O7 La2 O3W 144.6(3) . .
O4W La2 O3W 67.8(4) . .
O5 La2 O3W 104.9(3) . .
O16 La2 O4 131.1(3) . .
O5 La2 O4 120.6(3) 3_566 .
O8 La2 O4 101.2(3) 3_566 .
O13 La2 O4 67.7(3) . .
O7 La2 O4 70.7(3) . .
O4W La2 O4 145.4(3) . .
O5 La2 O4 54.4(3) . .
O3W La2 O4 78.4(3) . .
O16 La2 P2 140.0(2) . .
O5 La2 P2 94.6(2) 3_566 .
O8 La2 P2 86.3(2) 3_566 .
O13 La2 P2 94.4(2) . .
O7 La2 P2 68.9(2) . .
O4W La2 P2 153.8(3) . .
O5 La2 P2 27.3(2) . .
O3W La2 P2 91.2(3) . .
O4 La2 P2 27.14(19) . .
O2 P1 O1 114.3(6) . .
O2 P1 O3 110.5(6) . .
O1 P1 O3 113.1(5) . .
O2 P1 C1 108.8(6) . .
O1 P1 C1 106.4(6) . .
O3 P1 C1 102.9(6) . .
O4 P2 O5 107.2(5) . .
O4 P2 O6 114.5(5) . .
O5 P2 O6 113.7(5) . .
O4 P2 C2 109.1(5) . .
O5 P2 C2 108.6(6) . .
O6 P2 C2 103.5(6) . .
O4 P2 La2 54.3(4) . .
O5 P2 La2 52.9(3) . .
O6 P2 La2 131.5(4) . .
C2 P2 La2 125.0(4) . .
O8 P3 O7 117.1(5) . .
O8 P3 O9 112.0(5) . .
O7 P3 O9 109.8(6) . .
O8 P3 C3 107.7(6) . .
O7 P3 C3 107.0(6) . .
O9 P3 C3 102.0(6) . .
O11 P4 O10 117.6(5) . .
O11 P4 O12 110.9(5) . .
O10 P4 O12 109.8(5) . .
O11 P4 C4 108.8(6) . .
O10 P4 C4 107.7(6) . .
O12 P4 C4 100.6(6) . .
O14 P5 O15 113.6(5) . .
O14 P5 O13 106.3(5) . .
O15 P5 O13 115.3(5) . .
O14 P5 C5 109.0(6) . .
O15 P5 C5 104.0(6) . .
O13 P5 C5 108.5(6) . .
O14 P5 La1 51.4(3) . .
O15 P5 La1 131.8(4) . .
O13 P5 La1 55.0(4) . .
C5 P5 La1 124.1(5) . .
O16 P6 O18 116.7(6) . .
O16 P6 O17 112.7(6) . .
O18 P6 O17 108.4(7) . .
O16 P6 C6 106.3(6) . .
O18 P6 C6 109.3(7) . .
O17 P6 C6 102.5(7) . .
P1 O1 La1 162.5(6) . .
P1 O3 H3 109.5 . .
P2 O4 La1 147.2(5) . .
P2 O4 La2 98.5(4) . .
La1 O4 La2 113.3(3) . .
P2 O5 La2 145.4(5) . 3_566
P2 O5 La2 99.8(4) . .
La2 O5 La2 112.0(4) 3_566 .
P3 O7 La2 137.1(5) . .
P3 O8 La2 144.0(5) . 3_566
P3 O9 H9 109.5 . .
P4 O10 La1 137.3(5) . .
P4 O11 La1 142.4(6) . 3_666
P4 O12 H12 109.5 . .
P5 O13 La2 147.1(6) . .
P5 O13 La1 97.7(4) . .
La2 O13 La1 112.0(3) . .
P5 O14 La1 146.0(5) . 3_666
P5 O14 La1 102.1(4) . .
La1 O14 La1 110.3(3) 3_666 .
P6 O16 La2 154.8(6) . .
P6 O17 H17 109.5 . .
C2 N1 C3 115.5(10) . .
C2 N1 C1 110.7(10) . .
C3 N1 C1 109.0(10) . .
C2 N1 H1 107.1 . .
C3 N1 H1 107.1 . .
C1 N1 H1 107.1 . .
C5 N2 C4 115.7(11) . .
C5 N2 C6 108.6(11) . .
C4 N2 C6 109.3(11) . .
C5 N2 H2 107.6 . .
C4 N2 H2 107.6 . .
C6 N2 H2 107.6 . .
N1 C1 P1 111.7(9) . .
N1 C1 H1A 109.3 . .
P1 C1 H1A 109.3 . .
N1 C1 H1B 109.3 . .
P1 C1 H1B 109.3 . .
H1A C1 H1B 107.9 . .
N1 C2 P2 117.7(9) . .
N1 C2 H2A 107.9 . .
P2 C2 H2A 107.9 . .
N1 C2 H2B 107.9 . .
P2 C2 H2B 107.9 . .
H2A C2 H2B 107.2 . .
N1 C3 P3 114.5(9) . .
N1 C3 H3A 108.6 . .
P3 C3 H3A 108.6 . .
N1 C3 H3B 108.6 . .
P3 C3 H3B 108.6 . .
H3A C3 H3B 107.6 . .
N2 C4 P4 115.6(10) . .
N2 C4 H4A 108.4 . .
P4 C4 H4A 108.4 . .
N2 C4 H4B 108.4 . .
P4 C4 H4B 108.4 . .
H4A C4 H4B 107.4 . .
N2 C5 P5 120.3(10) . .
N2 C5 H5A 107.3 . .
P5 C5 H5A 107.3 . .
N2 C5 H5B 107.3 . .
P5 C5 H5B 107.3 . .
H5A C5 H5B 106.9 . .
N2 C6 P6 113.2(10) . .
N2 C6 H6A 108.9 . .
P6 C6 H6A 108.9 . .
N2 C6 H6B 108.9 . .
P6 C6 H6B 108.9 . .
H6A C6 H6B 107.7 . .

loop_
_geom_bond_atom_site_label_1
_geom_bond_atom_site_label_2
_geom_bond_distance
_geom_bond_site_symmetry_2
La1 O1 2.400(9) .
La1 O11 2.429(9) 3_666
La1 O14 2.492(8) 3_666
La1 O4 2.532(8) .
La1 O10 2.534(9) .
La1 O14 2.642(9) .
La1 O1W 2.693(9) .
La1 O2W 2.699(10) .
La1 O13 2.733(9) .
La1 P5 3.306(4) .
La1 La1 4.2144(18) 3_666
La2 O16 2.458(11) .
La2 O5 2.475(8) 3_566
La2 O8 2.493(9) 3_566
La2 O13 2.524(9) .
La2 O7 2.573(8) .
La2 O4W 2.601(10) .
La2 O5 2.647(9) .
La2 O3W 2.682(10) .
La2 O4 2.685(9) .
La2 P2 3.269(4) .
P1 O2 1.510(10) .
P1 O1 1.520(9) .
P1 O3 1.564(10) .
P1 C1 1.822(14) .
P2 O4 1.508(9) .
P2 O5 1.520(10) .
P2 O6 1.525(10) .
P2 C2 1.863(13) .
P3 O8 1.463(9) .
P3 O7 1.518(9) .
P3 O9 1.565(10) .
P3 C3 1.838(15) .
P4 O11 1.482(9) .
P4 O10 1.515(10) .
P4 O12 1.582(9) .
P4 C4 1.826(15) .
P5 O14 1.511(9) .
P5 O15 1.520(9) .
P5 O13 1.529(10) .
P5 C5 1.843(15) .
P6 O16 1.485(11) .
P6 O18 1.540(11) .
P6 O17 1.557(10) .
P6 C6 1.818(15) .
O3 H3 0.8400 .
O5 La2 2.475(8) 3_566
O8 La2 2.493(9) 3_566
O9 H9 0.8400 .
O11 La1 2.429(9) 3_666
O12 H12 0.8400 .
O14 La1 2.492(8) 3_666
O17 H17 0.8400 .
N1 C2 1.476(16) .
N1 C3 1.492(18) .
N1 C1 1.537(16) .
N1 H1 1.0000 .
N2 C5 1.488(16) .
N2 C4 1.508(17) .
N2 C6 1.520(17) .
N2 H2 1.0000 .
C1 H1A 0.9900 .
C1 H1B 0.9900 .
C2 H2A 0.9900 .
C2 H2B 0.9900 .
C3 H3A 0.9900 .
C3 H3B 0.9900 .
C4 H4A 0.9900 .
C4 H4B 0.9900 .
C5 H5A 0.9900 .
C5 H5B 0.9900 .
C6 H6A 0.9900 .
C6 H6B 0.9900 .
O8W O9W 0.72(3) .

loop_
_geom_hbond_atom_site_label_D
_geom_hbond_atom_site_label_H
_geom_hbond_atom_site_label_A
_geom_hbond_distance_DH
_geom_hbond_distance_HA
_geom_hbond_distance_DA
_geom_hbond_angle_DHA
_geom_hbond_site_symmetry_A
O3 H3 O15 0.84 1.77 2.548(13) 153.4 3_666
O9 H9 O18 0.84 1.68 2.480(14) 158.4 4_566
O12 H12 O5W 0.84 1.77 2.589(13) 166.0 3_666
O17 H17 O10W 0.84 2.22 2.74(2) 120.1 4_566
N1 H1 O4 1.00 2.49 3.102(14) 118.9 .
N1 H1 O10 1.00 1.92 2.832(13) 150.1 .
N2 H2 O7 1.00 1.88 2.796(15) 151.4 .
N2 H2 O13 1.00 2.61 3.164(15) 115.2 .
C1 H1A O12 0.99 2.47 3.315(17) 143.0 .
C1 H1B O12 0.99 2.61 3.507(15) 150.9 3_667
C1 H1B O5W 0.99 2.58 3.451(16) 146.7 1_556
C2 H2A O2 0.99 2.51 3.384(16) 146.7 .
C2 H2B O4W 0.99 2.52 3.480(16) 162.9 3_566
C3 H3B O12 0.99 2.62 3.437(17) 139.5 .
C4 H4A O2 0.99 2.26 3.247(17) 171.2 2_646
C5 H5B O2W 0.99 2.51 3.466(16) 161.4 3_666
C6 H6A O9 0.99 2.64 3.398(18) 133.1 .

loop_
_geom_torsion_atom_site_label_1
_geom_torsion_atom_site_label_2
_geom_torsion_atom_site_label_3
_geom_torsion_atom_site_label_4
_geom_torsion
_geom_torsion_site_symmetry_1
_geom_torsion_site_symmetry_2
_geom_torsion_site_symmetry_3
_geom_torsion_site_symmetry_4
O2 P1 O1 La1 -172.6(17) . . . .
O3 P1 O1 La1 60(2) . . . .
C1 P1 O1 La1 -52(2) . . . .
O5 P2 O4 La1 -164.2(9) . . . .
O6 P2 O4 La1 68.7(11) . . . .
C2 P2 O4 La1 -46.8(11) . . . .
La2 P2 O4 La1 -166.6(11) . . . .
O5 P2 O4 La2 2.4(5) . . . .
O6 P2 O4 La2 -124.7(5) . . . .
C2 P2 O4 La2 119.8(5) . . . .
O4 P2 O5 La2 154.6(9) . . . 3_566
O6 P2 O5 La2 -77.8(11) . . . 3_566
C2 P2 O5 La2 36.8(12) . . . 3_566
La2 P2 O5 La2 157.0(12) . . . 3_566
O4 P2 O5 La2 -2.5(5) . . . .
O6 P2 O5 La2 125.1(5) . . . .
C2 P2 O5 La2 -120.3(5) . . . .
O8 P3 O7 La2 -0.2(11) . . . .
O9 P3 O7 La2 128.9(8) . . . .
C3 P3 O7 La2 -121.1(8) . . . .
O7 P3 O8 La2 -14.7(13) . . . 3_566
O9 P3 O8 La2 -142.8(9) . . . 3_566
C3 P3 O8 La2 105.8(10) . . . 3_566
O11 P4 O10 La1 1.7(10) . . . .
O12 P4 O10 La1 129.8(7) . . . .
C4 P4 O10 La1 -121.5(8) . . . .
O10 P4 O11 La1 -19.3(12) . . . 3_666
O12 P4 O11 La1 -146.8(9) . . . 3_666
C4 P4 O11 La1 103.4(10) . . . 3_666
O14 P5 O13 La2 -152.8(8) . . . .
O15 P5 O13 La2 80.4(10) . . . .
C5 P5 O13 La2 -35.8(11) . . . .
La1 P5 O13 La2 -155.0(11) . . . .
O14 P5 O13 La1 2.1(5) . . . .
O15 P5 O13 La1 -124.7(5) . . . .
C5 P5 O13 La1 119.2(5) . . . .
O15 P5 O14 La1 -71.9(11) . . . 3_666
O13 P5 O14 La1 160.3(8) . . . 3_666
C5 P5 O14 La1 43.5(11) . . . 3_666
La1 P5 O14 La1 162.5(11) . . . 3_666
O15 P5 O14 La1 125.6(5) . . . .
O13 P5 O14 La1 -2.2(5) . . . .
C5 P5 O14 La1 -119.0(5) . . . .
O18 P6 O16 La2 163.1(12) . . . .
O17 P6 O16 La2 36.8(16) . . . .
C6 P6 O16 La2 -74.8(15) . . . .
C2 N1 C1 P1 -61.5(12) . . . .
C3 N1 C1 P1 170.4(9) . . . .
O2 P1 C1 N1 96.3(10) . . . .
O1 P1 C1 N1 -27.3(11) . . . .
O3 P1 C1 N1 -146.5(9) . . . .
C3 N1 C2 P2 -101.6(12) . . . .
C1 N1 C2 P2 133.9(9) . . . .
O4 P2 C2 N1 -24.8(12) . . . .
O5 P2 C2 N1 91.7(10) . . . .
O6 P2 C2 N1 -147.2(10) . . . .
La2 P2 C2 N1 34.5(12) . . . .
C2 N1 C3 P3 67.0(13) . . . .
C1 N1 C3 P3 -167.6(9) . . . .
O8 P3 C3 N1 -91.8(10) . . . .
O7 P3 C3 N1 34.9(12) . . . .
O9 P3 C3 N1 150.2(9) . . . .
C5 N2 C4 P4 67.3(14) . . . .
C6 N2 C4 P4 -169.7(10) . . . .
O11 P4 C4 N2 -95.7(11) . . . .
O10 P4 C4 N2 32.7(12) . . . .
O12 P4 C4 N2 147.7(10) . . . .
C4 N2 C5 P5 -96.9(13) . . . .
C6 N2 C5 P5 139.8(10) . . . .
O14 P5 C5 N2 84.8(11) . . . .
O15 P5 C5 N2 -153.7(10) . . . .
O13 P5 C5 N2 -30.5(12) . . . .
La1 P5 C5 N2 29.2(13) . . . .
C5 N2 C6 P6 -71.9(13) . . . .
C4 N2 C6 P6 161.0(10) . . . .
O16 P6 C6 N2 -7.5(12) . . . .
O18 P6 C6 N2 119.2(11) . . . .
O17 P6 C6 N2 -125.9(10) . . . .
